data_2207701
loop_
_publ_author_name
'Hong-Xing Wang'
'Hui-Chao Zhou'
'Hong-Fei Wu'
'Ying-Jie Li'
'Feng-Ying Geng'

_publ_section_title
;
 1-Chloromercurio-2-{(2-chlorophenyl)[(3-chlorophenyl)imino]methyl}ferrocene
;
_journal_coeditor_code XU6064
_journal_issue 12
_journal_name_full 'Acta Crystallographica Section E'
_journal_page_first m2570
_journal_page_last m2571
_journal_paper_doi 10.1107/S1600536805036287
_journal_volume 61
_journal_year 2005
_chemical_formula_iupac '[Fe Hg (C5 H5) (C18 H11 Cl2 N) Cl]'
_chemical_formula_moiety 'C23 H16 Cl3 Fe Hg N'
_chemical_formula_sum 'C23 H16 Cl3 Fe Hg N'
_chemical_formula_weight 669.16
_chemical_melting_point 502
_chemical_name_systematic
;
1-Chloromercurio-2-{(2-chlorophenyl)[(3-chlorophenyl)imino]methyl}ferrocene
;
_space_group_IT_number 2
_symmetry_cell_setting triclinic
_symmetry_space_group_name_Hall '-P 1'
_symmetry_space_group_name_H-M 'P -1'
_atom_sites_solution_hydrogens geom
_atom_sites_solution_primary direct
_atom_sites_solution_secondary difmap
_audit_creation_method SHELXL-97
_cell_angle_alpha 90.700(3)
_cell_angle_beta 102.656(3)
_cell_angle_gamma 107.516(3)
_cell_formula_units_Z 2
_cell_length_a 8.5489(16)
_cell_length_b 9.1426(18)
_cell_length_c 15.213(3)
_cell_measurement_reflns_used 3094
_cell_measurement_temperature 294(2)
_cell_measurement_theta_max 26.3
_cell_measurement_theta_min 2.6
_cell_volume 1102.4(4)
_computing_cell_refinement 'SAINT (Bruker, 2003)'
_computing_data_collection 'SMART (Bruker, 2003)'
_computing_data_reduction SAINT
_computing_molecular_graphics 'SHELXTL (Bruker, 1998)'
_computing_publication_material SHELXTL
_computing_structure_refinement 'SHELXL97 (Sheldrick, 1997)'
_computing_structure_solution 'SHELXS97 (Sheldrick, 1997)'
_diffrn_ambient_temperature 294(2)
_diffrn_measured_fraction_theta_full 0.99
_diffrn_measured_fraction_theta_max 0.99
_diffrn_measurement_device_type 'Bruker SMART CCD area-detector'
_diffrn_measurement_method '\f and \w'
_diffrn_radiation_monochromator graphite
_diffrn_radiation_source 'fine-focus sealed tube'
_diffrn_radiation_type MoK\a
_diffrn_radiation_wavelength 0.71073
_diffrn_reflns_av_R_equivalents 0.025
_diffrn_reflns_av_sigmaI/netI 0.048
_diffrn_reflns_limit_h_max 10
_diffrn_reflns_limit_h_min -9
_diffrn_reflns_limit_k_max 10
_diffrn_reflns_limit_k_min -10
_diffrn_reflns_limit_l_max 18
_diffrn_reflns_limit_l_min -17
_diffrn_reflns_number 5596
_diffrn_reflns_theta_full 25.0
_diffrn_reflns_theta_max 25.0
_diffrn_reflns_theta_min 1.4
_diffrn_standards_decay_% 0
_diffrn_standards_interval_count 0
_diffrn_standards_interval_time 0
_diffrn_standards_number 0
_exptl_absorpt_coefficient_mu 7.985
_exptl_absorpt_correction_T_max 0.238
_exptl_absorpt_correction_T_min 0.175
_exptl_absorpt_correction_type multi-scan
_exptl_absorpt_process_details '(SADABS; Sheldrick, 1996)'
_exptl_crystal_colour purple
_exptl_crystal_density_diffrn 2.016
_exptl_crystal_density_method 'not measured'
_exptl_crystal_description prism
_exptl_crystal_F_000 636
_exptl_crystal_size_max 0.24
_exptl_crystal_size_mid 0.20
_exptl_crystal_size_min 0.18
_refine_diff_density_max 1.16
_refine_diff_density_min -1.62
_refine_ls_extinction_method none
_refine_ls_goodness_of_fit_ref 1.047
_refine_ls_hydrogen_treatment constr
_refine_ls_matrix_type full
_refine_ls_number_parameters 296
_refine_ls_number_reflns 3842
_refine_ls_number_restraints 48
_refine_ls_restrained_S_all 1.042
_refine_ls_R_factor_all 0.050
_refine_ls_R_factor_gt 0.035
_refine_ls_shift/su_max 0.001
_refine_ls_shift/su_mean 0.000
_refine_ls_structure_factor_coef Fsqd
_refine_ls_weighting_details 'calc w=1/[\s^2^(Fo^2^)+(0.049P)^2^+0.0748P] where P=(Fo^2^+2Fc^2^)/3'
_refine_ls_weighting_scheme calc
_refine_ls_wR_factor_gt 0.085
_refine_ls_wR_factor_ref 0.094
_reflns_number_gt 3057
_reflns_number_total 3842
_reflns_threshold_expression I>2\s(I)
_cod_data_source_file xu6064.cif
_cod_data_source_block I
_cod_depositor_comments
;
The following automatic conversions were performed:
'_symmetry_cell_setting' value 'Triclinic' changed to 'triclinic'
according to '/home/saulius/struct/CIF-dictionaries/cif_core.dic'
dictionary named 'cif_core.dic' version 2.4.1 from 2010-06-29.

Automatic conversion script
Id: cif_fix_enum 1527 2010-12-29 10:47:43Z saulius 

The following automatic conversions were performed:

'_symmetry_cell_setting' value 'Triclinic' changed to 'triclinic'
according to /home/saulius/struct/CIF-dictionaries/cif_core.dic
dictionary named 'cif_core.dic' version 2.4.1 from 2010-06-29.

Automatic conversion script
Id: cif_fix_values 1715 2011-07-08 13:25:40Z adriana 
;
_cod_original_cell_volume 1102.5(4)
_cod_database_code 2207701
_cod_database_fobs_code 2207701

loop_
_symmetry_equiv_pos_as_xyz
'x, y, z'
'-x, -y, -z'

loop_
_atom_site_label
_atom_site_fract_x
_atom_site_fract_y
_atom_site_fract_z
_atom_site_U_iso_or_equiv
_atom_site_adp_type
_atom_site_calc_flag
_atom_site_refinement_flags
_atom_site_occupancy
_atom_site_disorder_assembly
_atom_site_disorder_group
_atom_site_type_symbol
Hg1 0.23996(3) 0.52897(3) 0.454982(16) 0.05932(13) Uani d . 1 A . Hg
Fe1 0.18853(11) 0.16683(10) 0.34247(6) 0.0485(2) Uani d . 1 A . Fe
Cl1 0.1268(3) 0.7202(3) 0.47773(15) 0.0852(6) Uani d . 1 . . Cl
Cl3 0.0749(4) 0.8072(4) 0.02571(17) 0.1172(10) Uani d . 1 A . Cl
N1 0.3678(7) 0.5798(6) 0.2938(3) 0.0484(13) Uani d . 1 A . N
C1 0.4146(7) 0.4636(7) 0.2838(4) 0.0415(14) Uani d D 1 . . C
Cl2 0.7932(3) 0.5377(3) 0.3022(2) 0.0839(10) Uani d PD 0.886(6) A 1 Cl
C2 0.4716(6) 0.4258(6) 0.2012(3) 0.0465(18) Uani d PGD 0.886(6) A 1 C
C3 0.6420(5) 0.4544(3) 0.2046(3) 0.057(2) Uani d PGD 0.886(6) A 1 C
C4 0.6927(6) 0.4159(7) 0.1291(4) 0.076(3) Uani d PGD 0.886(6) A 1 C
H4A 0.8068 0.4351 0.1313 0.091 Uiso calc PR 0.886(6) A 1 H
C5 0.5729(9) 0.3489(7) 0.0501(4) 0.084(3) Uani d PGD 0.886(6) A 1 C
H5A 0.6068 0.3232 -0.0004 0.101 Uiso calc PR 0.886(6) A 1 H
C6 0.4025(8) 0.3203(6) 0.0467(3) 0.075(3) Uani d PGD 0.886(6) A 1 C
H6A 0.3223 0.2755 -0.0061 0.090 Uiso calc PR 0.886(6) A 1 H
C7 0.3518(5) 0.3587(6) 0.1223(3) 0.055(2) Uani d PGD 0.886(6) A 1 C
H7A 0.2377 0.3396 0.1200 0.066 Uiso calc PR 0.886(6) A 1 H
C8 0.3801(8) 0.6937(7) 0.2314(4) 0.0442(14) Uani d . 1 . . C
C9 0.5306(9) 0.8093(8) 0.2352(5) 0.0620(19) Uani d . 1 A . C
H9 0.6275 0.8098 0.2776 0.074 Uiso calc R 1 . . H
C10 0.5372(11) 0.9220(9) 0.1773(6) 0.081(3) Uani d . 1 . . C
H10 0.6385 1.0002 0.1821 0.098 Uiso calc R 1 A . H
C11 0.3999(12) 0.9240(9) 0.1126(6) 0.075(2) Uani d . 1 A . C
H11 0.4069 1.0002 0.0724 0.091 Uiso calc R 1 . . H
C12 0.2516(10) 0.8100(9) 0.1087(5) 0.063(2) Uani d . 1 . . C
C13 0.2376(9) 0.6949(8) 0.1670(5) 0.0556(17) Uani d . 1 A . C
H13 0.1347 0.6194 0.1633 0.067 Uiso calc R 1 . . H
C14 0.3992(7) 0.3502(7) 0.3518(4) 0.0482(16) Uani d . 1 A . C
C15 0.3312(8) 0.3574(8) 0.4311(4) 0.0558(19) Uani d . 1 . . C
C16 0.3300(9) 0.2185(10) 0.4719(5) 0.070(2) Uani d . 1 A . C
H16 0.2923 0.1911 0.5240 0.084 Uiso calc R 1 . . H
C17 0.3932(10) 0.1287(10) 0.4230(7) 0.082(3) Uani d . 1 . . C
H17 0.4035 0.0328 0.4370 0.099 Uiso calc R 1 A . H
C18 0.4393(8) 0.2088(8) 0.3477(6) 0.0620(19) Uani d . 1 A . C
H18 0.4862 0.1757 0.3045 0.074 Uiso calc R 1 . . H
C19 -0.0583(9) 0.1627(9) 0.3149(5) 0.064(2) Uani d . 1 . . C
H19 -0.1009 0.2304 0.3410 0.077 Uiso calc R 1 A . H
C20 -0.0414(10) 0.0219(10) 0.3476(6) 0.082(3) Uani d . 1 A . C
H20 -0.0705 -0.0199 0.3995 0.099 Uiso calc R 1 . . H
C21 0.0269(12) -0.0416(9) 0.2875(7) 0.085(3) Uani d . 1 . . C
H21 0.0511 -0.1342 0.2922 0.102 Uiso calc R 1 A . H
C22 0.0526(10) 0.0559(9) 0.2197(6) 0.074(2) Uani d . 1 A . C
H22 0.0972 0.0402 0.1712 0.088 Uiso calc R 1 . . H
C23 0.0013(8) 0.1797(8) 0.2362(5) 0.0555(17) Uani d . 1 A . C
H23 0.0056 0.2620 0.2005 0.067 Uiso calc R 1 . . H
Cl2' 0.276(2) 0.340(3) 0.0924(12) 0.066(7) Uani d PD 0.114(6) A 2 Cl
C2' 0.5439(17) 0.456(5) 0.2322(13) 0.0465(18) Uani d PGU 0.114(6) A 2 C
C3' 0.492(2) 0.396(5) 0.1423(14) 0.067(18) Uani d PGDU 0.114(6) A 2 C
C4' 0.610(3) 0.392(6) 0.0938(17) 0.06(2) Uani d PGU 0.114(6) A 2 C
H4'A 0.5755 0.3520 0.0336 0.068 Uiso calc PR 0.114(6) A 2 H
C5' 0.781(3) 0.447(6) 0.135(2) 0.07(2) Uani d PGU 0.114(6) A 2 C
H5'A 0.8609 0.4435 0.1026 0.089 Uiso calc PR 0.114(6) A 2 H
C6' 0.8337(17) 0.506(5) 0.225(2) 0.08(2) Uani d PGU 0.114(6) A 2 C
H6'A 0.9481 0.5427 0.2526 0.092 Uiso calc PR 0.114(6) A 2 H
C7' 0.7149(18) 0.511(5) 0.2735(16) 0.042(15) Uani d PGDU 0.114(6) A 2 C
H7'A 0.7498 0.5504 0.3336 0.050 Uiso calc PR 0.114(6) A 2 H

loop_
_atom_site_aniso_label
_atom_site_aniso_U_11
_atom_site_aniso_U_22
_atom_site_aniso_U_33
_atom_site_aniso_U_12
_atom_site_aniso_U_13
_atom_site_aniso_U_23
Hg1 0.05557(19) 0.0682(2) 0.03406(16) -0.00550(13) 0.00393(12) 0.00479(12)
Fe1 0.0403(5) 0.0450(5) 0.0475(5) 0.0033(4) -0.0022(4) 0.0160(4)
Cl1 0.0920(16) 0.0927(15) 0.0673(13) 0.0203(13) 0.0228(12) 0.0106(12)
Cl3 0.115(2) 0.162(3) 0.0745(16) 0.079(2) -0.0276(14) 0.0088(16)
N1 0.052(3) 0.047(3) 0.043(3) 0.011(3) 0.011(2) 0.011(2)
C1 0.030(3) 0.043(3) 0.041(3) 0.003(3) -0.002(2) 0.008(3)
Cl2 0.0407(14) 0.0865(17) 0.111(2) 0.0121(12) 0.0002(13) 0.0263(15)
C2 0.046(4) 0.041(4) 0.053(4) 0.014(3) 0.013(3) 0.021(3)
C3 0.055(5) 0.046(4) 0.076(6) 0.021(4) 0.021(4) 0.026(4)
C4 0.081(9) 0.074(6) 0.099(8) 0.044(6) 0.047(7) 0.032(6)
C5 0.128(10) 0.067(6) 0.087(9) 0.044(6) 0.066(8) 0.023(6)
C6 0.113(8) 0.062(5) 0.055(5) 0.032(5) 0.025(5) 0.017(4)
C7 0.064(7) 0.058(6) 0.045(6) 0.020(6) 0.013(5) 0.007(5)
C8 0.054(4) 0.039(3) 0.041(3) 0.018(3) 0.009(3) 0.005(3)
C9 0.045(4) 0.052(4) 0.073(5) 0.004(3) -0.004(3) 0.014(4)
C10 0.077(6) 0.056(5) 0.091(6) 0.001(4) 0.006(5) 0.022(4)
C11 0.101(7) 0.054(4) 0.069(5) 0.025(5) 0.013(5) 0.026(4)
C12 0.073(5) 0.077(5) 0.043(4) 0.044(4) -0.006(4) 0.001(4)
C13 0.046(4) 0.061(4) 0.052(4) 0.012(3) 0.000(3) 0.000(3)
C14 0.035(3) 0.055(4) 0.042(4) 0.002(3) -0.002(3) 0.017(3)
C15 0.038(3) 0.060(4) 0.038(4) -0.017(3) -0.015(3) 0.016(3)
C16 0.054(5) 0.083(5) 0.046(4) -0.006(4) -0.007(3) 0.031(4)
C17 0.062(5) 0.076(5) 0.094(7) 0.016(4) -0.009(5) 0.055(5)
C18 0.040(4) 0.064(4) 0.076(5) 0.014(3) 0.005(3) 0.030(4)
C19 0.038(4) 0.078(5) 0.058(5) 0.000(3) -0.004(3) -0.007(4)
C20 0.053(5) 0.086(6) 0.069(5) -0.026(4) 0.000(4) 0.025(5)
C21 0.082(6) 0.046(4) 0.102(7) 0.002(4) -0.004(5) 0.000(5)
C22 0.071(5) 0.074(5) 0.058(5) 0.010(4) -0.004(4) -0.008(4)
C23 0.044(4) 0.057(4) 0.053(4) 0.011(3) -0.007(3) 0.003(3)
Cl2' 0.041(11) 0.085(12) 0.042(11) -0.011(9) -0.009(8) -0.006(9)
C2' 0.046(4) 0.041(4) 0.053(4) 0.014(3) 0.013(3) 0.021(3)
C3' 0.07(2) 0.07(2) 0.07(2) 0.021(11) 0.020(11) 0.009(10)
C4' 0.06(2) 0.06(2) 0.06(2) 0.018(11) 0.015(11) 0.004(10)
C5' 0.07(3) 0.07(3) 0.07(3) 0.022(12) 0.018(11) 0.006(10)
C6' 0.08(2) 0.08(2) 0.07(2) 0.022(11) 0.018(11) 0.010(10)
C7' 0.040(17) 0.043(17) 0.042(17) 0.013(10) 0.009(10) 0.001(10)

loop_
_atom_type_symbol
_atom_type_description
_atom_type_scat_dispersion_real
_atom_type_scat_dispersion_imag
_atom_type_scat_source
C C 0.0033 0.0016 'International Tables Vol C Tables 4.2.6.8 and 6.1.1.4'
H H 0.0000 0.0000 'International Tables Vol C Tables 4.2.6.8 and 6.1.1.4'
N N 0.0061 0.0033 'International Tables Vol C Tables 4.2.6.8 and 6.1.1.4'
Cl Cl 0.1484 0.1585 'International Tables Vol C Tables 4.2.6.8 and 6.1.1.4'
Fe Fe 0.3463 0.8444 'International Tables Vol C Tables 4.2.6.8 and 6.1.1.4'
Hg Hg -2.3894 9.2266 'International Tables Vol C Tables 4.2.6.8 and 6.1.1.4'

loop_
_geom_angle_atom_site_label_1
_geom_angle_atom_site_label_2
_geom_angle_atom_site_label_3
_geom_angle
_geom_angle_publ_flag
C15 Hg1 Cl1 177.75(17) yes
C21 Fe1 C17 107.0(4) ?
C21 Fe1 C20 40.1(4) ?
C17 Fe1 C20 117.0(3) ?
C21 Fe1 C14 153.1(4) ?
C17 Fe1 C14 68.9(3) ?
C20 Fe1 C14 165.9(4) ?
C21 Fe1 C16 126.5(4) ?
C17 Fe1 C16 40.1(4) ?
C20 Fe1 C16 107.3(3) ?
C14 Fe1 C16 68.4(3) ?
C21 Fe1 C22 39.7(3) ?
C17 Fe1 C22 127.5(4) ?
C20 Fe1 C22 67.2(4) ?
C14 Fe1 C22 120.5(3) ?
C16 Fe1 C22 164.1(4) ?
C21 Fe1 C23 66.5(3) ?
C17 Fe1 C23 165.3(4) ?
C20 Fe1 C23 67.4(3) ?
C14 Fe1 C23 110.4(3) ?
C16 Fe1 C23 154.4(4) ?
C22 Fe1 C23 39.2(3) ?
C21 Fe1 C18 118.0(4) ?
C17 Fe1 C18 41.1(3) ?
C20 Fe1 C18 151.1(4) ?
C14 Fe1 C18 41.3(3) ?
C16 Fe1 C18 68.5(3) ?
C22 Fe1 C18 108.6(4) ?
C23 Fe1 C18 128.7(3) ?
C21 Fe1 C19 67.5(4) ?
C17 Fe1 C19 151.9(4) ?
C20 Fe1 C19 40.8(3) ?
C14 Fe1 C19 128.6(3) ?
C16 Fe1 C19 119.5(3) ?
C22 Fe1 C19 66.9(3) ?
C23 Fe1 C19 39.8(3) ?
C18 Fe1 C19 166.3(3) ?
C21 Fe1 C15 163.7(4) ?
C17 Fe1 C15 68.7(4) ?
C20 Fe1 C15 126.5(4) ?
C14 Fe1 C15 41.6(3) ?
C16 Fe1 C15 40.4(3) ?
C22 Fe1 C15 154.9(3) ?
C23 Fe1 C15 121.2(3) ?
C18 Fe1 C15 69.8(3) ?
C19 Fe1 C15 108.4(3) ?
C1 N1 C8 121.7(5) yes
N1 C1 C14 118.7(6) yes
N1 C1 C2' 125.1(18) ?
C14 C1 C2' 111.8(17) ?
N1 C1 C2 123.7(5) ?
C14 C1 C2 117.4(5) ?
C2' C1 C2 25.6(6) ?
C3 C2 C7 120.0 ?
C3 C2 C1 120.5(3) ?
C7 C2 C1 119.5(3) ?
C2 C3 C4 120.0 ?
C2 C3 Cl2 120.7(3) ?
C4 C3 Cl2 119.3(3) ?
C5 C4 C3 120.0 ?
C5 C4 H4A 120.0 ?
C3 C4 H4A 120.0 ?
C6 C5 C4 120.0 ?
C6 C5 H5A 120.0 ?
C4 C5 H5A 120.0 ?
C5 C6 C7 120.0 ?
C5 C6 H6A 120.0 ?
C7 C6 H6A 120.0 ?
C6 C7 C2 120.0 ?
C6 C7 H7A 120.0 ?
C2 C7 H7A 120.0 ?
C9 C8 C13 118.7(6) ?
C9 C8 N1 121.4(6) ?
C13 C8 N1 119.8(6) ?
C10 C9 C8 120.3(7) ?
C10 C9 H9 119.9 ?
C8 C9 H9 119.9 ?
C9 C10 C11 122.0(7) ?
C9 C10 H10 119.0 ?
C11 C10 H10 119.0 ?
C10 C11 C12 117.7(7) ?
C10 C11 H11 121.1 ?
C12 C11 H11 121.1 ?
C11 C12 C13 122.5(7) ?
C11 C12 Cl3 118.9(6) ?
C13 C12 Cl3 118.6(6) ?
C12 C13 C8 118.7(6) ?
C12 C13 H13 120.6 ?
C8 C13 H13 120.6 ?
C18 C14 C15 108.7(6) ?
C18 C14 C1 125.3(6) ?
C15 C14 C1 125.9(6) ?
C18 C14 Fe1 69.7(4) ?
C15 C14 Fe1 70.5(3) ?
C1 C14 Fe1 122.9(4) ?
C16 C15 C14 105.4(7) ?
C16 C15 Hg1 133.1(6) yes
C14 C15 Hg1 121.1(5) yes
C16 C15 Fe1 68.6(4) ?
C14 C15 Fe1 67.9(4) ?
Hg1 C15 Fe1 122.0(3) yes
C17 C16 C15 110.7(7) ?
C17 C16 Fe1 69.6(5) ?
C15 C16 Fe1 71.0(4) ?
C17 C16 H16 124.7 ?
C15 C16 H16 124.7 ?
Fe1 C16 H16 126.3 ?
C16 C17 C18 108.6(7) ?
C16 C17 Fe1 70.2(5) ?
C18 C17 Fe1 70.0(4) ?
C16 C17 H17 125.7 ?
C18 C17 H17 125.7 ?
Fe1 C17 H17 125.7 ?
C17 C18 C14 106.6(7) ?
C17 C18 Fe1 68.9(4) ?
C14 C18 Fe1 69.0(4) ?
C17 C18 H18 126.7 ?
C14 C18 H18 126.7 ?
Fe1 C18 H18 127.0 ?
C23 C19 C20 106.7(8) ?
C23 C19 Fe1 69.9(4) ?
C20 C19 Fe1 69.0(4) ?
C23 C19 H19 126.6 ?
C20 C19 H19 126.6 ?
Fe1 C19 H19 126.0 ?
C21 C20 C19 107.1(7) ?
C21 C20 Fe1 69.8(5) ?
C19 C20 Fe1 70.2(4) ?
C21 C20 H20 126.5 ?
C19 C20 H20 126.5 ?
Fe1 C20 H20 125.2 ?
C22 C21 C20 108.6(8) ?
C22 C21 Fe1 70.6(4) ?
C20 C21 Fe1 70.1(4) ?
C22 C21 H21 125.7 ?
C20 C21 H21 125.7 ?
Fe1 C21 H21 125.2 ?
C23 C22 C21 108.4(8) ?
C23 C22 Fe1 70.6(4) ?
C21 C22 Fe1 69.7(5) ?
C23 C22 H22 125.8 ?
C21 C22 H22 125.8 ?
Fe1 C22 H22 125.6 ?
C22 C23 C19 109.2(7) ?
C22 C23 Fe1 70.2(4) ?
C19 C23 Fe1 70.3(4) ?
C22 C23 H23 125.4 ?
C19 C23 H23 125.4 ?
Fe1 C23 H23 125.7 ?
C3' C2' C7' 120.0 ?
C3' C2' C1 119.7(8) ?
C7' C2' C1 120.3(8) ?
C2' C3' C4' 120.0 ?
C2' C3' Cl2' 117.7(11) ?
C4' C3' Cl2' 122.2(11) ?
C5' C4' C3' 120.0 ?
C5' C4' H4'A 120.0 ?
C3' C4' H4'A 120.0 ?
C4' C5' C6' 120.0 ?
C4' C5' H5'A 120.0 ?
C6' C5' H5'A 120.0 ?
C7' C6' C5' 120.0 ?
C7' C6' H6'A 120.0 ?
C5' C6' H6'A 120.0 ?
C6' C7' C2' 120.0 ?
C6' C7' H7'A 120.0 ?
C2' C7' H7'A 120.0 ?

loop_
_geom_bond_atom_site_label_1
_geom_bond_atom_site_label_2
_geom_bond_distance
_geom_bond_publ_flag
Hg1 C15 2.012(8) yes
Hg1 Cl1 2.294(3) yes
Fe1 C21 2.027(8) ?
Fe1 C17 2.030(8) ?
Fe1 C20 2.032(7) ?
Fe1 C14 2.035(6) ?
Fe1 C16 2.038(7) ?
Fe1 C22 2.039(8) ?
Fe1 C23 2.043(7) ?
Fe1 C18 2.045(7) ?
Fe1 C19 2.048(7) ?
Fe1 C15 2.070(6) ?
Cl3 C12 1.737(7) ?
N1 C1 1.262(8) yes
N1 C8 1.413(8) yes
C1 C14 1.471(8) ?
C1 C2' 1.507(16) ?
C1 C2 1.515(7) ?
Cl2 C3 1.731(5) ?
C2 C3 1.3900 ?
C2 C7 1.3900 ?
C3 C4 1.3900 ?
C4 C5 1.3900 ?
C4 H4A 0.9300 ?
C5 C6 1.3900 ?
C5 H5A 0.9300 ?
C6 C7 1.3900 ?
C6 H6A 0.9300 ?
C7 H7A 0.9300 ?
C8 C9 1.386(9) ?
C8 C13 1.389(9) ?
C9 C10 1.360(10) ?
C9 H9 0.9300 ?
C10 C11 1.361(11) ?
C10 H10 0.9300 ?
C11 C12 1.367(11) ?
C11 H11 0.9300 ?
C12 C13 1.379(10) ?
C13 H13 0.9300 ?
C14 C18 1.438(10) ?
C14 C15 1.459(10) ?
C15 C16 1.418(10) ?
C16 C17 1.395(13) ?
C16 H16 0.9300 ?
C17 C18 1.432(11) ?
C17 H17 0.9300 ?
C18 H18 0.9300 ?
C19 C23 1.394(10) ?
C19 C20 1.422(11) ?
C19 H19 0.9300 ?
C20 C21 1.392(13) ?
C20 H20 0.9300 ?
C21 C22 1.382(12) ?
C21 H21 0.9300 ?
C22 C23 1.369(10) ?
C22 H22 0.9300 ?
C23 H23 0.9300 ?
Cl2' C3' 1.745(10) ?
C2' C3' 1.3900 ?
C2' C7' 1.3900 ?
C3' C4' 1.3900 ?
C4' C5' 1.3900 ?
C4' H4'A 0.9300 ?
C5' C6' 1.3900 ?
C5' H5'A 0.9300 ?
C6' C7' 1.3900 ?
C6' H6'A 0.9300 ?
C7' H7'A 0.9300 ?
